data_4076366
loop_
_publ_author_name
'Chlupat\'y, Tom\'a\<s'
'Pad\<elkov\'a, Zde\<nka'
'DeProft, Frank'
'Willem, Rudolph'
'R\%u\<zi\<cka, Ale\<s'

_publ_section_title
;
 Addition of Lappert's Stannylenes to Carbodiimides, Providing a New Class
 of Tin(II) Guanidinates
;
_journal_issue 6
_journal_name_full Organometallics
_journal_page_first 2203
_journal_paper_doi 10.1021/om201118m
_journal_volume 31
_journal_year 2012
_chemical_formula_moiety 'C21 H32 Cl N3 Si2 Sn'
_chemical_formula_sum 'C21 H32 Cl N3 Si2 Sn'
_chemical_formula_weight 536.82
_chemical_name_systematic
; 
 ? 
;
_space_group_IT_number 2
_symmetry_cell_setting triclinic
_symmetry_space_group_name_Hall '-P 1'
_symmetry_space_group_name_H-M 'P -1'
_atom_sites_solution_hydrogens geom
_atom_sites_solution_primary direct
_atom_sites_solution_secondary difmap
_audit_creation_method SHELXL-97
_cell_angle_alpha 68.420(3)
_cell_angle_beta 77.555(3)
_cell_angle_gamma 68.335(4)
_cell_formula_units_Z 2
_cell_length_a 9.9640(5)
_cell_length_b 11.0551(5)
_cell_length_c 13.6129(5)
_cell_measurement_reflns_used 25256
_cell_measurement_temperature 150(1)
_cell_measurement_theta_max 27.5
_cell_measurement_theta_min 1
_cell_volume 1290.37(11)
_computing_cell_refinement 'COLLECT and DENZO'
_computing_data_collection 'COLLECT (Hooft, 1998) and DENZO (Otwinowski & Minor, 1997)'
_computing_data_reduction 'COLLECT and DENZO'
_computing_molecular_graphics 'PLATON (Spek, 2003)'
_computing_publication_material 'SHELXL-97 (Sheldrick, 1997)'
_computing_structure_refinement 'SHELXL-97 (Sheldrick, 1997)'
_computing_structure_solution 'SIR92 (Altomare et al., 1994)'
_diffrn_ambient_temperature 150(1)
_diffrn_detector_area_resol_mean 9.091
_diffrn_measured_fraction_theta_full 0.996
_diffrn_measured_fraction_theta_max 0.996
_diffrn_measurement_device_type 'Bruker Nonius KappaCCD area detector'
_diffrn_measurement_method '\f and \w scans to fill the Ewald sphere'
_diffrn_radiation_monochromator graphite
_diffrn_radiation_source 'fine-focus sealed tube'
_diffrn_radiation_type MoK\a
_diffrn_radiation_wavelength 0.71073
_diffrn_reflns_av_R_equivalents 0.0456
_diffrn_reflns_av_sigmaI/netI 0.0272
_diffrn_reflns_limit_h_max 12
_diffrn_reflns_limit_h_min -12
_diffrn_reflns_limit_k_max 13
_diffrn_reflns_limit_k_min -14
_diffrn_reflns_limit_l_max 17
_diffrn_reflns_limit_l_min -17
_diffrn_reflns_number 25206
_diffrn_reflns_theta_full 27.50
_diffrn_reflns_theta_max 27.50
_diffrn_reflns_theta_min 2.20
_diffrn_standards_number 0
_exptl_absorpt_coefficient_mu 1.198
_exptl_absorpt_correction_T_max 0.905
_exptl_absorpt_correction_T_min 0.656
_exptl_absorpt_correction_type integration
_exptl_absorpt_process_details
;
Gaussian integration (Coppens, 1970)
;
_exptl_crystal_colour colourless
_exptl_crystal_density_diffrn 1.382
_exptl_crystal_density_method 'not measured'
_exptl_crystal_description plate
_exptl_crystal_F_000 548
_exptl_crystal_size_max 0.45
_exptl_crystal_size_mid 0.39
_exptl_crystal_size_min 0.12
_refine_diff_density_max 0.370
_refine_diff_density_min -0.534
_refine_diff_density_rms 0.067
_refine_ls_extinction_method none
_refine_ls_goodness_of_fit_ref 1.094
_refine_ls_hydrogen_treatment constr
_refine_ls_matrix_type full
_refine_ls_number_parameters 253
_refine_ls_number_reflns 5902
_refine_ls_number_restraints 0
_refine_ls_restrained_S_all 1.094
_refine_ls_R_factor_all 0.0276
_refine_ls_R_factor_gt 0.0223
_refine_ls_shift/su_max 0.001
_refine_ls_shift/su_mean 0.000
_refine_ls_structure_factor_coef Fsqd
_refine_ls_weighting_details 'calc w=1/[\s^2^(Fo^2^)+(0.0171P)^2^+0.8570P] where P=(Fo^2^+2Fc^2^)/3'
_refine_ls_weighting_scheme calc
_refine_ls_wR_factor_gt 0.0504
_refine_ls_wR_factor_ref 0.0538
_reflns_number_gt 5371
_reflns_number_total 5902
_reflns_threshold_expression >2sigma(I)
_cod_data_source_file om201118m_si_002.cif
_cod_data_source_block 12
_cod_database_code 4076366

loop_
_symmetry_equiv_pos_as_xyz
'x, y, z'
'-x, -y, -z'

loop_
_atom_site_label
_atom_site_type_symbol
_atom_site_fract_x
_atom_site_fract_y
_atom_site_fract_z
_atom_site_U_iso_or_equiv
_atom_site_adp_type
_atom_site_occupancy
_atom_site_symmetry_multiplicity
_atom_site_calc_flag
_atom_site_refinement_flags
Sn1 Sn 0.647047(13) 0.105936(13) -0.006344(10) 0.02058(4) Uani 1 1 d .
Cl1 Cl 0.40343(5) 0.10485(6) 0.08334(5) 0.03411(12) Uani 1 1 d .
Si2 Si 0.77136(6) -0.14459(5) 0.38278(4) 0.02540(11) Uani 1 1 d .
Si1 Si 0.94825(5) 0.06287(5) 0.27212(4) 0.02098(10) Uani 1 1 d .
C19 C 0.5987(2) -0.1545(2) 0.35926(17) 0.0343(5) Uani 1 1 d .
H19A H 0.5331 -0.0635 0.3322 0.041 Uiso 1 1 d R
H19B H 0.5555 -0.2032 0.4247 0.041 Uiso 1 1 d R
H19C H 0.6186 -0.2020 0.3086 0.041 Uiso 1 1 d R
N3 N 0.82130(16) -0.01623(15) 0.27231(12) 0.0189(3) Uani 1 1 d .
N2 N 0.76542(15) -0.05832(15) 0.12563(12) 0.0187(3) Uani 1 1 d .
C9 C 0.86856(18) -0.19030(17) 0.13795(13) 0.0179(3) Uani 1 1 d .
C1 C 0.75738(17) 0.02586(17) 0.17855(13) 0.0167(3) Uani 1 1 d .
N1 N 0.68144(15) 0.15472(15) 0.12935(12) 0.0190(3) Uani 1 1 d .
C3 C 0.5419(2) 0.2436(2) 0.27458(16) 0.0258(4) Uani 1 1 d .
H3 H 0.5301 0.1588 0.3140 0.031 Uiso 1 1 d R
C5 C 0.4971(2) 0.4800(2) 0.25944(17) 0.0294(4) Uani 1 1 d .
C12 C 1.0696(2) -0.45262(19) 0.14958(16) 0.0267(4) Uani 1 1 d .
C7 C 0.6294(2) 0.39089(19) 0.11620(15) 0.0233(4) Uani 1 1 d .
H7 H 0.6757 0.4061 0.0478 0.028 Uiso 1 1 d R
C10 C 1.01588(19) -0.21783(18) 0.14321(14) 0.0206(3) Uani 1 1 d .
H10 H 1.0483 -0.1488 0.1427 0.025 Uiso 1 1 d R
C14 C 0.8235(2) -0.2952(2) 0.13802(16) 0.0246(4) Uani 1 1 d .
H14 H 0.7259 -0.2789 0.1344 0.029 Uiso 1 1 d R
C6 C 0.5698(2) 0.49796(19) 0.15856(17) 0.0274(4) Uani 1 1 d .
H6 H 0.5791 0.5836 0.1186 0.033 Uiso 1 1 d R
C2 C 0.61966(18) 0.26070(18) 0.17520(15) 0.0195(3) Uani 1 1 d .
C4 C 0.4826(2) 0.3516(2) 0.31554(17) 0.0308(4) Uani 1 1 d .
H4 H 0.4313 0.3378 0.3823 0.037 Uiso 1 1 d R
C16 C 1.0069(2) 0.1461(2) 0.13237(16) 0.0262(4) Uani 1 1 d .
H16A H 1.0185 0.0885 0.0908 0.031 Uiso 1 1 d R
H16B H 1.0976 0.1600 0.1292 0.031 Uiso 1 1 d R
H16C H 0.9350 0.2332 0.1047 0.031 Uiso 1 1 d R
C20 C 0.7418(3) -0.0877(2) 0.50130(16) 0.0375(5) Uani 1 1 d .
H20A H 0.8296 -0.0781 0.5108 0.045 Uiso 1 1 d R
H20B H 0.7147 -0.1547 0.5632 0.045 Uiso 1 1 d R
H20C H 0.6658 -0.0010 0.4909 0.045 Uiso 1 1 d R
C17 C 0.8776(2) 0.1926(2) 0.34341(17) 0.0301(4) Uani 1 1 d .
H17A H 0.8014 0.2691 0.3065 0.036 Uiso 1 1 d R
H17B H 0.9545 0.2237 0.3460 0.036 Uiso 1 1 d R
H17C H 0.8403 0.1520 0.4143 0.036 Uiso 1 1 d R
C18 C 1.1086(2) -0.0762(2) 0.33650(18) 0.0358(5) Uani 1 1 d .
H18A H 1.0803 -0.1185 0.4095 0.043 Uiso 1 1 d R
H18B H 1.1825 -0.0378 0.3324 0.043 Uiso 1 1 d R
H18C H 1.1455 -0.1437 0.3005 0.043 Uiso 1 1 d R
C11 C 1.1133(2) -0.34694(19) 0.14966(15) 0.0236(4) Uani 1 1 d .
H11 H 1.2107 -0.3636 0.1541 0.028 Uiso 1 1 d R
C8 C 0.4368(3) 0.5946(3) 0.3078(2) 0.0471(6) Uani 1 1 d .
H8A H 0.3425 0.5953 0.3438 0.057 Uiso 1 1 d R
H8B H 0.4293 0.6808 0.2527 0.057 Uiso 1 1 d R
H8C H 0.5005 0.5807 0.3575 0.057 Uiso 1 1 d R
C13 C 0.9223(2) -0.4239(2) 0.14375(18) 0.0295(4) Uani 1 1 d .
H13 H 0.8900 -0.4929 0.1438 0.035 Uiso 1 1 d R
C15 C 1.1771(2) -0.5923(2) 0.1542(2) 0.0407(5) Uani 1 1 d .
H15A H 1.2732 -0.5906 0.1527 0.049 Uiso 1 1 d R
H15B H 1.1714 -0.6158 0.0943 0.049 Uiso 1 1 d R
H15C H 1.1557 -0.6594 0.2185 0.049 Uiso 1 1 d R
C21 C 0.9089(3) -0.3185(2) 0.41135(19) 0.0429(6) Uani 1 1 d .
H21A H 0.9201 -0.3537 0.3542 0.052 Uiso 1 1 d R
H21B H 0.8779 -0.3788 0.4762 0.052 Uiso 1 1 d R
H21C H 1.0000 -0.3126 0.4183 0.052 Uiso 1 1 d R

loop_
_atom_site_aniso_label
_atom_site_aniso_U_11
_atom_site_aniso_U_22
_atom_site_aniso_U_33
_atom_site_aniso_U_23
_atom_site_aniso_U_13
_atom_site_aniso_U_12
Sn1 0.01880(7) 0.02063(7) 0.02235(7) -0.00623(5) -0.00632(4) -0.00445(5)
Cl1 0.0153(2) 0.0425(3) 0.0559(3) -0.0335(3) 0.0004(2) -0.00601(19)
Si2 0.0307(3) 0.0220(3) 0.0200(2) -0.0038(2) -0.0009(2) -0.0082(2)
Si1 0.0191(2) 0.0242(2) 0.0217(2) -0.0091(2) -0.00521(18) -0.0056(2)
C19 0.0411(12) 0.0335(11) 0.0324(11) -0.0088(9) 0.0051(9) -0.0227(10)
N3 0.0187(7) 0.0186(7) 0.0181(7) -0.0059(6) -0.0035(6) -0.0036(6)
N2 0.0177(7) 0.0164(7) 0.0222(7) -0.0073(6) -0.0033(6) -0.0040(6)
C9 0.0183(8) 0.0164(8) 0.0183(8) -0.0065(6) -0.0026(6) -0.0033(7)
C1 0.0136(7) 0.0178(8) 0.0183(8) -0.0051(6) -0.0008(6) -0.0056(6)
N1 0.0182(7) 0.0158(7) 0.0236(7) -0.0064(6) -0.0054(6) -0.0038(6)
C3 0.0234(9) 0.0197(9) 0.0299(10) -0.0068(8) -0.0003(7) -0.0044(7)
C5 0.0280(10) 0.0232(9) 0.0389(11) -0.0164(9) -0.0099(8) 0.0001(8)
C12 0.0271(10) 0.0189(9) 0.0328(10) -0.0098(8) -0.0052(8) -0.0031(8)
C7 0.0219(9) 0.0195(9) 0.0264(9) -0.0061(7) -0.0048(7) -0.0041(7)
C10 0.0192(8) 0.0198(8) 0.0244(9) -0.0087(7) -0.0025(7) -0.0061(7)
C14 0.0203(9) 0.0234(9) 0.0333(10) -0.0104(8) -0.0052(7) -0.0077(7)
C6 0.0284(10) 0.0170(9) 0.0367(11) -0.0073(8) -0.0106(8) -0.0042(8)
C2 0.0155(8) 0.0173(8) 0.0258(9) -0.0080(7) -0.0070(7) -0.0017(7)
C4 0.0282(10) 0.0300(10) 0.0300(10) -0.0126(9) 0.0007(8) -0.0034(8)
C16 0.0208(9) 0.0306(10) 0.0287(10) -0.0098(8) 0.0000(7) -0.0108(8)
C20 0.0484(13) 0.0417(13) 0.0218(10) -0.0089(9) 0.0014(9) -0.0177(11)
C17 0.0312(10) 0.0340(11) 0.0321(10) -0.0173(9) -0.0056(8) -0.0099(9)
C18 0.0294(10) 0.0394(12) 0.0373(12) -0.0119(10) -0.0144(9) -0.0035(9)
C11 0.0183(8) 0.0239(9) 0.0282(9) -0.0102(8) -0.0045(7) -0.0031(7)
C8 0.0591(16) 0.0310(12) 0.0512(15) -0.0252(11) -0.0123(12) 0.0018(11)
C13 0.0301(10) 0.0206(9) 0.0425(12) -0.0126(8) -0.0055(9) -0.0093(8)
C15 0.0356(12) 0.0204(10) 0.0636(16) -0.0160(10) -0.0109(11) -0.0001(9)
C21 0.0531(14) 0.0256(11) 0.0339(12) 0.0007(9) -0.0053(10) -0.0040(10)

loop_
_atom_type_symbol
_atom_type_description
_atom_type_scat_dispersion_real
_atom_type_scat_dispersion_imag
_atom_type_scat_source
C C 0.0033 0.0016 'International Tables Vol C Tables 4.2.6.8 and 6.1.1.4'
H H 0.0000 0.0000 'International Tables Vol C Tables 4.2.6.8 and 6.1.1.4'
N N 0.0061 0.0033 'International Tables Vol C Tables 4.2.6.8 and 6.1.1.4'
Cl Cl 0.1484 0.1585 'International Tables Vol C Tables 4.2.6.8 and 6.1.1.4'
Si Si 0.0817 0.0704 'International Tables Vol C Tables 4.2.6.8 and 6.1.1.4'
Sn Sn -0.6537 1.4246 'International Tables Vol C Tables 4.2.6.8 and 6.1.1.4'

loop_
_exptl_crystal_face_index_h
_exptl_crystal_face_index_k
_exptl_crystal_face_index_l
_exptl_crystal_face_perp_dist
1 1 0 0.048
-1 -1 0 0.171
-1 1 0 0.215
0 -1 0 0.139
0 0 1 0.059
0 0 -1 0.023
-1 0 0 0.220

loop_
_geom_angle_atom_site_label_1
_geom_angle_atom_site_label_2
_geom_angle_atom_site_label_3
_geom_angle
N2 Sn1 N1 59.72(5)
N2 Sn1 Cl1 95.04(4)
N1 Sn1 Cl1 86.98(4)
N3 Si2 C21 115.12(9)
N3 Si2 C19 108.22(8)
C21 Si2 C19 109.10(12)
N3 Si2 C20 106.77(9)
C21 Si2 C20 107.70(11)
C19 Si2 C20 109.85(11)
N3 Si1 C16 108.27(8)
N3 Si1 C17 114.51(8)
C16 Si1 C17 109.09(10)
N3 Si1 C18 107.37(9)
C16 Si1 C18 108.71(10)
C17 Si1 C18 108.75(10)
Si2 C19 H19A 109.5
Si2 C19 H19B 109.6
H19A C19 H19B 109.5
Si2 C19 H19C 109.4
H19A C19 H19C 109.5
H19B C19 H19C 109.5
C1 N3 Si2 117.95(12)
C1 N3 Si1 117.34(12)
Si2 N3 Si1 124.71(9)
C1 N2 C9 125.22(15)
C1 N2 Sn1 94.94(10)
C9 N2 Sn1 135.03(12)
C14 C9 C10 118.34(16)
C14 C9 N2 118.74(15)
C10 C9 N2 122.79(16)
N1 C1 N2 111.11(15)
N1 C1 N3 124.50(16)
N2 C1 N3 124.39(15)
C1 N1 C2 125.63(15)
C1 N1 Sn1 94.15(11)
C2 N1 Sn1 137.73(11)
C4 C3 C2 120.50(18)
C4 C3 H3 119.7
C2 C3 H3 119.8
C4 C5 C6 117.53(19)
C4 C5 C8 120.7(2)
C6 C5 C8 121.8(2)
C11 C12 C13 117.39(17)
C11 C12 C15 121.39(18)
C13 C12 C15 121.22(18)
C6 C7 C2 120.46(18)
C6 C7 H7 119.8
C2 C7 H7 119.8
C11 C10 C9 120.46(17)
C11 C10 H10 119.9
C9 C10 H10 119.7
C13 C14 C9 120.68(17)
C13 C14 H14 119.7
C9 C14 H14 119.7
C7 C6 C5 121.46(18)
C7 C6 H6 119.2
C5 C6 H6 119.3
C3 C2 C7 118.25(17)
C3 C2 N1 122.90(16)
C7 C2 N1 118.74(16)
C3 C4 C5 121.69(19)
C3 C4 H4 119.1
C5 C4 H4 119.2
Si1 C16 H16A 109.5
Si1 C16 H16B 109.5
H16A C16 H16B 109.5
Si1 C16 H16C 109.5
H16A C16 H16C 109.5
H16B C16 H16C 109.5
Si2 C20 H20A 109.4
Si2 C20 H20B 109.5
H20A C20 H20B 109.5
Si2 C20 H20C 109.5
H20A C20 H20C 109.5
H20B C20 H20C 109.5
Si1 C17 H17A 109.3
Si1 C17 H17B 109.6
H17A C17 H17B 109.5
Si1 C17 H17C 109.5
H17A C17 H17C 109.5
H17B C17 H17C 109.5
Si1 C18 H18A 109.6
Si1 C18 H18B 109.5
H18A C18 H18B 109.5
Si1 C18 H18C 109.4
H18A C18 H18C 109.5
H18B C18 H18C 109.5
C10 C11 C12 121.74(17)
C10 C11 H11 119.1
C12 C11 H11 119.1
C5 C8 H8A 109.7
C5 C8 H8B 109.3
H8A C8 H8B 109.5
C5 C8 H8C 109.4
H8A C8 H8C 109.5
H8B C8 H8C 109.5
C14 C13 C12 121.40(18)
C14 C13 H13 119.4
C12 C13 H13 119.2
C12 C15 H15A 109.2
C12 C15 H15B 109.6
H15A C15 H15B 109.5
C12 C15 H15C 109.6
H15A C15 H15C 109.5
H15B C15 H15C 109.5
Si2 C21 H21A 109.5
Si2 C21 H21B 109.6
H21A C21 H21B 109.5
Si2 C21 H21C 109.3
H21A C21 H21C 109.5
H21B C21 H21C 109.5

loop_
_geom_bond_atom_site_label_1
_geom_bond_atom_site_label_2
_geom_bond_distance
Sn1 N2 2.2019(14)
Sn1 N1 2.2276(15)
Sn1 Cl1 2.4731(5)
Si2 N3 1.7753(15)
Si2 C21 1.860(2)
Si2 C19 1.865(2)
Si2 C20 1.868(2)
Si1 N3 1.7828(16)
Si1 C16 1.854(2)
Si1 C17 1.865(2)
Si1 C18 1.866(2)
C19 H19A 0.9600
C19 H19B 0.9600
C19 H19C 0.9600
N3 C1 1.395(2)
N2 C1 1.343(2)
N2 C9 1.414(2)
C9 C14 1.390(3)
C9 C10 1.397(2)
C1 N1 1.331(2)
N1 C2 1.408(2)
C3 C4 1.383(3)
C3 C2 1.391(3)
C3 H3 0.9300
C5 C4 1.388(3)
C5 C6 1.388(3)
C5 C8 1.510(3)
C12 C11 1.390(3)
C12 C13 1.396(3)
C12 C15 1.508(3)
C7 C6 1.386(3)
C7 C2 1.395(3)
C7 H7 0.9300
C10 C11 1.382(3)
C10 H10 0.9299
C14 C13 1.384(3)
C14 H14 0.9300
C6 H6 0.9300
C4 H4 0.9300
C16 H16A 0.9599
C16 H16B 0.9600
C16 H16C 0.9600
C20 H20A 0.9600
C20 H20B 0.9600
C20 H20C 0.9600
C17 H17A 0.9600
C17 H17B 0.9601
C17 H17C 0.9600
C18 H18A 0.9600
C18 H18B 0.9599
C18 H18C 0.9600
C11 H11 0.9300
C8 H8A 0.9599
C8 H8B 0.9600
C8 H8C 0.9600
C13 H13 0.9300
C15 H15A 0.9601
C15 H15B 0.9599
C15 H15C 0.9600
C21 H21A 0.9600
C21 H21B 0.9600
C21 H21C 0.9601
